data_8101961
loop_
_publ_author_name
'Fu, F.'
'Guo, J.-X.'
'Li, D.-S.'
'Tang, L.'
'Zhang, M.-L.'
'Wang, J.-W.'

_publ_section_title
;
Crystal structure of catena-aquatris(1H-imidazole-N)-(\m-sulfato)
copper(II), Cu(H~2~O)(C~3~H~4~N~2~)~3~(SO~4~)
;
_journal_issue 2
_journal_name_full 'Zeitschrift f\"ur Kristallographie - New Crystal Structures'
_journal_page_first 195
_journal_page_last 196
_journal_volume 221
_journal_year 2006
_chemical_formula_sum 'C9 H14 Cu N6 O5 S'
_chemical_formula_weight 381.86
_chemical_name_systematic
; 
 catena-(aqua-tris(1H-imidazole-N)(\m-sulfato)copper(II))
;
_space_group_IT_number 14
_symmetry_cell_setting monoclinic
_symmetry_space_group_name_Hall '-P 2yn'
_symmetry_space_group_name_H-M 'P 1 21/n 1'
_atom_sites_solution_hydrogens geom
_atom_sites_solution_primary direct
_atom_sites_solution_secondary difmap
_audit_creation_method SHELXL-97
_cell_angle_alpha 90.00
_cell_angle_beta 91.703(4)
_cell_angle_gamma 90.00
_cell_formula_units_Z 4
_cell_length_a 11.723(2)
_cell_length_b 8.6507(16)
_cell_length_c 13.839(3)
_cell_measurement_reflns_used 875
_cell_measurement_temperature 296(2)
_cell_measurement_theta_max 18.94
_cell_measurement_theta_min 2.24
_cell_volume 1402.8(5)
_computing_cell_refinement 'Bruker SMART'
_computing_data_collection 'Bruker SMART'
_computing_data_reduction 'Bruker SAINT'
_computing_molecular_graphics 'Bruker SHELXTL'
_computing_publication_material 'Bruker SHELXTL'
_computing_structure_refinement 'SHELXL-97 (Sheldrick, 1997)'
_computing_structure_solution 'SHELXS-97 (Sheldrick, 1990)'
_diffrn_ambient_temperature 296(2)
_diffrn_measured_fraction_theta_full 0.999
_diffrn_measured_fraction_theta_max 0.999
_diffrn_measurement_device_type 'Bruker SMART CCD'
_diffrn_measurement_method phi/omega
_diffrn_radiation_monochromator graphite
_diffrn_radiation_source 'fine-focus sealed tube'
_diffrn_radiation_type MoK\a
_diffrn_radiation_wavelength 0.71073
_diffrn_reflns_av_R_equivalents 0.0462
_diffrn_reflns_av_sigmaI/netI 0.0609
_diffrn_reflns_limit_h_max 12
_diffrn_reflns_limit_h_min -13
_diffrn_reflns_limit_k_max 8
_diffrn_reflns_limit_k_min -10
_diffrn_reflns_limit_l_max 16
_diffrn_reflns_limit_l_min -16
_diffrn_reflns_number 6897
_diffrn_reflns_theta_full 25.09
_diffrn_reflns_theta_max 25.09
_diffrn_reflns_theta_min 2.24
_exptl_absorpt_coefficient_mu 1.741
_exptl_absorpt_correction_T_max 0.9058
_exptl_absorpt_correction_T_min 0.7060
_exptl_absorpt_correction_type none
_exptl_crystal_colour blue
_exptl_crystal_density_diffrn 1.808
_exptl_crystal_density_meas 0
_exptl_crystal_density_method 'not measured'
_exptl_crystal_description rod
_exptl_crystal_F_000 780
_exptl_crystal_size_max 0.22
_exptl_crystal_size_mid 0.08
_exptl_crystal_size_min 0.06
_refine_diff_density_max 0.388
_refine_diff_density_min -0.726
_refine_diff_density_rms 0.097
_refine_ls_extinction_method none
_refine_ls_goodness_of_fit_ref 0.987
_refine_ls_hydrogen_treatment mixed
_refine_ls_matrix_type full
_refine_ls_number_parameters 199
_refine_ls_number_reflns 2495
_refine_ls_number_restraints 0
_refine_ls_restrained_S_all 0.988
_refine_ls_R_factor_all 0.0747
_refine_ls_R_factor_gt 0.0459
_refine_ls_shift/su_max 0.000
_refine_ls_shift/su_mean 0.000
_refine_ls_structure_factor_coef Fsqd
_refine_ls_weighting_details 'calc w=1/[\s^2^(Fo^2^)+(0.0764P)^2^+0.0000P] where P=(Fo^2^+2Fc^2^)/3'
_refine_ls_weighting_scheme calc
_refine_ls_wR_factor_gt 0.1214
_refine_ls_wR_factor_ref 0.1329
_reflns_number_gt 1631
_reflns_number_total 2495
_reflns_threshold_expression >2sigma(I)
_cod_data_source_file 1267-1765.cff
_cod_data_source_block xb0648m
_cod_depositor_comments
;
The following automatic conversions were performed:
'_symmetry_cell_setting' value 'Monoclinic' changed to 'monoclinic'
according to '/home/saulius/struct/CIF-dictionaries/cif_core.dic'
dictionary named 'cif_core.dic' version 2.4.1 from
2010-06-29.

'_atom_site_refinement_flags' value 'd' changed to 'D'
according to '/home/saulius/struct/CIF-dictionaries/cif_core.dic'
dictionary named 'cif_core.dic' version 2.4.1 from 2010-06-29.

Automatic conversion script
Id: cif_fix_enum 1555 2011-01-17 13:19:09Z saulius 
;
_cod_original_cell_volume 1402.8(4)
_cod_original_sg_symbol_H-M P12(1)/n1
_cod_database_code 8101961

loop_
_symmetry_equiv_pos_as_xyz
'x, y, z'
'-x+1/2, y+1/2, -z+1/2'
'-x, -y, -z'
'x-1/2, -y-1/2, z-1/2'

loop_
_atom_site_label
_atom_site_type_symbol
_atom_site_fract_x
_atom_site_fract_y
_atom_site_fract_z
_atom_site_U_iso_or_equiv
_atom_site_adp_type
_atom_site_occupancy
_atom_site_symmetry_multiplicity
_atom_site_Wyckoff_symbol
_atom_site_calc_flag
_atom_site_refinement_flags
_atom_site_disorder_assembly
_atom_site_disorder_group
Cu1 Cu 0.57914(5) 0.65540(7) 0.78070(5) 0.0429(3) Uani 1 4 e d . . .
S1 S 0.75828(10) 0.42368(13) 0.89478(9) 0.0348(3) Uani 1 4 e d . . .
N1 N 0.5413(3) 0.4833(5) 0.6890(3) 0.0392(10) Uani 1 4 e d . . .
N2 N 0.5529(4) 0.2684(5) 0.6080(3) 0.0478(11) Uani 1 4 e d . . .
H2A H 0.5787 0.1816 0.5876 0.057 Uiso 1 4 e calc R . .
N3 N 0.6126(3) 0.8189(4) 0.8780(3) 0.0394(10) Uani 1 4 e d . . .
N4 N 0.6452(4) 1.0452(5) 0.9431(3) 0.0546(12) Uani 1 4 e d . . .
H4A H 0.6556 1.1432 0.9487 0.066 Uiso 1 4 e calc R . .
N5 N 0.4393(3) 0.7708(5) 0.7372(3) 0.0398(10) Uani 1 4 e d . . .
N6 N 0.3232(4) 0.8996(6) 0.6433(3) 0.0530(12) Uani 1 4 e d . . .
H6A H 0.2988 0.9545 0.5952 0.064 Uiso 1 4 e calc R . .
O1 O 0.7216(3) 0.5462(4) 0.8261(2) 0.0399(8) Uani 1 4 e d . . .
O2 O 0.8001(3) 0.2913(4) 0.8422(2) 0.0412(8) Uani 1 4 e d . . .
O3 O 0.6625(3) 0.3760(4) 0.9543(3) 0.0691(13) Uani 1 4 e d . . .
O4 O 0.8479(3) 0.4885(4) 0.9583(2) 0.0519(10) Uani 1 4 e d . . .
O5 O 0.4598(6) 0.5072(9) 0.9009(5) 0.139(2) Uani 1 4 e d D . .
H5A H 0.5159 0.4933 0.9367 0.209 Uiso 1 4 e calc R . .
H5B H 0.4013 0.5189 0.9344 0.209 Uiso 1 4 e calc R . .
C1 C 0.6028(4) 0.3574(6) 0.6748(4) 0.0434(13) Uani 1 4 e d . . .
H1 H 0.6714 0.3345 0.7072 0.052 Uiso 1 4 e calc R . .
C2 C 0.4540(5) 0.3373(6) 0.5770(4) 0.0525(15) Uani 1 4 e d . . .
H2 H 0.4019 0.2995 0.5309 0.063 Uiso 1 4 e calc R . .
C3 C 0.4466(4) 0.4707(6) 0.6260(4) 0.0468(13) Uani 1 4 e d . . .
H3 H 0.3881 0.5427 0.6191 0.056 Uiso 1 4 e calc R . .
C4 C 0.6208(5) 0.9693(7) 0.8626(4) 0.0550(15) Uani 1 4 e d . . .
H4 H 0.6105 1.0158 0.8024 0.066 Uiso 1 4 e calc R . .
C5 C 0.6510(5) 0.9406(7) 1.0148(4) 0.0550(15) Uani 1 4 e d . . .
H5 H 0.6656 0.9609 1.0800 0.066 Uiso 1 4 e calc R . .
C6 C 0.6319(4) 0.8029(6) 0.9752(4) 0.0490(14) Uani 1 4 e d . . .
H6 H 0.6316 0.7097 1.0087 0.059 Uiso 1 4 e calc R . .
C7 C 0.4301(4) 0.8521(6) 0.6593(4) 0.0448(13) Uani 1 4 e d . . .
H7 H 0.4904 0.8747 0.6195 0.054 Uiso 1 4 e calc R . .
C8 C 0.2604(5) 0.8462(7) 0.7158(5) 0.0581(16) Uani 1 4 e d . . .
H8 H 0.1827 0.8613 0.7236 0.070 Uiso 1 4 e calc R . .
C9 C 0.3323(4) 0.7662(7) 0.7753(4) 0.0486(14) Uani 1 4 e d . . .
H9 H 0.3129 0.7167 0.8321 0.058 Uiso 1 4 e calc R . .

loop_
_atom_site_aniso_label
_atom_site_aniso_U_11
_atom_site_aniso_U_22
_atom_site_aniso_U_33
_atom_site_aniso_U_23
_atom_site_aniso_U_13
_atom_site_aniso_U_12
Cu1 0.0468(4) 0.0273(4) 0.0538(4) -0.0129(3) -0.0122(3) 0.0093(3)
S1 0.0414(7) 0.0216(6) 0.0415(7) -0.0007(5) 0.0045(6) 0.0012(5)
N1 0.036(2) 0.035(2) 0.047(2) -0.007(2) 0.0000(19) -0.0022(19)
N2 0.065(3) 0.027(2) 0.051(3) -0.014(2) 0.004(2) 0.004(2)
N3 0.044(2) 0.024(2) 0.051(3) -0.0050(19) -0.001(2) 0.0032(18)
N4 0.063(3) 0.032(3) 0.069(3) -0.017(3) 0.009(2) -0.012(2)
N5 0.046(3) 0.029(2) 0.044(3) -0.008(2) -0.002(2) 0.0070(19)
N6 0.053(3) 0.053(3) 0.053(3) 0.007(2) -0.003(2) 0.013(2)
O1 0.0414(19) 0.0326(19) 0.0451(19) -0.0008(16) -0.0072(15) 0.0062(15)
O2 0.048(2) 0.0256(18) 0.050(2) -0.0067(16) 0.0037(16) 0.0082(16)
O3 0.074(3) 0.037(2) 0.099(3) 0.004(2) 0.054(2) 0.007(2)
O4 0.076(2) 0.031(2) 0.047(2) 0.0026(17) -0.0181(18) -0.0065(19)
O5 0.134(6) 0.117(6) 0.169(6) -0.010(5) 0.053(5) -0.029(5)
C1 0.043(3) 0.031(3) 0.056(3) -0.011(3) -0.005(3) 0.004(2)
C2 0.052(3) 0.046(4) 0.059(4) -0.019(3) -0.010(3) -0.004(3)
C3 0.042(3) 0.042(3) 0.056(3) -0.010(3) -0.006(3) 0.002(3)
C4 0.076(4) 0.041(4) 0.049(3) 0.001(3) 0.009(3) -0.002(3)
C5 0.068(4) 0.042(4) 0.055(3) -0.006(3) -0.008(3) -0.005(3)
C6 0.061(4) 0.034(3) 0.051(3) -0.001(3) -0.005(3) -0.004(3)
C7 0.047(3) 0.040(3) 0.048(3) -0.005(3) 0.005(2) -0.007(3)
C8 0.045(3) 0.061(4) 0.069(4) -0.005(3) 0.008(3) 0.014(3)
C9 0.053(3) 0.047(4) 0.046(3) -0.008(3) 0.013(3) 0.007(3)

loop_
_atom_type_symbol
_atom_type_description
_atom_type_scat_dispersion_real
_atom_type_scat_dispersion_imag
_atom_type_scat_source
C C 0.0033 0.0016 'International Tables Vol C Tables 4.2.6.8 and 6.1.1.4'
H H 0.0000 0.0000 'International Tables Vol C Tables 4.2.6.8 and 6.1.1.4'
N N 0.0061 0.0033 'International Tables Vol C Tables 4.2.6.8 and 6.1.1.4'
O O 0.0106 0.0060 'International Tables Vol C Tables 4.2.6.8 and 6.1.1.4'
Cu Cu 0.3201 1.2651 'International Tables Vol C Tables 4.2.6.8 and 6.1.1.4'
S S 0.1246 0.1234 'International Tables Vol C Tables 4.2.6.8 and 6.1.1.4'

loop_
_geom_angle_atom_site_label_1
_geom_angle_atom_site_label_2
_geom_angle_atom_site_label_3
_geom_angle
_geom_angle_site_symmetry_1
_geom_angle_site_symmetry_3
_geom_angle_publ_flag
N3 Cu1 N1 176.57(17) . . ?
N3 Cu1 N5 89.55(16) . . ?
N1 Cu1 N5 90.95(16) . . ?
N3 Cu1 O1 88.69(15) . . ?
N1 Cu1 O1 90.85(15) . . ?
N5 Cu1 O1 178.09(15) . . ?
N3 Cu1 O5 91.0(2) . . ?
N1 Cu1 O5 85.6(2) . . ?
N5 Cu1 O5 89.2(2) . . ?
O1 Cu1 O5 91.5(2) . . ?
O2 S1 O4 110.9(2) . . ?
O2 S1 O3 109.5(2) . . ?
O4 S1 O3 108.6(2) . . ?
O2 S1 O1 109.87(19) . . ?
O4 S1 O1 107.55(19) . . ?
O3 S1 O1 110.4(2) . . ?
C1 N1 C3 105.6(4) . . ?
C1 N1 Cu1 126.6(3) . . ?
C3 N1 Cu1 127.8(3) . . ?
C1 N2 C2 108.6(4) . . ?
C1 N2 H2A 125.7 . . ?
C2 N2 H2A 125.7 . . ?
C4 N3 C6 104.3(4) . . ?
C4 N3 Cu1 127.3(4) . . ?
C6 N3 Cu1 128.4(4) . . ?
C4 N4 C5 107.1(5) . . ?
C4 N4 H4A 126.4 . . ?
C5 N4 H4A 126.4 . . ?
C7 N5 C9 106.4(4) . . ?
C7 N5 Cu1 124.9(4) . . ?
C9 N5 Cu1 128.3(4) . . ?
C7 N6 C8 107.6(5) . . ?
C7 N6 H6A 126.2 . . ?
C8 N6 H6A 126.2 . . ?
S1 O1 Cu1 139.7(2) . . ?
H5B O5 Cu1 140(6) . . ?
H5B O5 H5A 109.5 . . ?
Cu1 O5 H5A 91.3 . . ?
H5B O5 H5B 0(3) . . ?
Cu1 O5 H5B 140(6) . . ?
H5A O5 H5B 109.5 . . ?
N1 C1 N2 110.5(4) . . ?
N1 C1 H1 124.8 . . ?
N2 C1 H1 124.8 . . ?
C3 C2 N2 106.6(5) . . ?
C3 C2 H2 126.7 . . ?
N2 C2 H2 126.7 . . ?
C2 C3 N1 108.7(5) . . ?
C2 C3 H3 125.6 . . ?
N1 C3 H3 125.6 . . ?
N4 C4 N3 111.6(5) . . ?
N4 C4 H4 124.2 . . ?
N3 C4 H4 124.2 . . ?
C6 C5 N4 107.1(5) . . ?
C6 C5 H5 126.4 . . ?
N4 C5 H5 126.4 . . ?
C5 C6 N3 109.7(5) . . ?
C5 C6 H6 125.1 . . ?
N3 C6 H6 125.1 . . ?
N5 C7 N6 111.3(5) . . ?
N5 C7 H7 124.4 . . ?
N6 C7 H7 124.4 . . ?
N6 C8 C9 106.6(5) . . ?
N6 C8 H8 126.7 . . ?
C9 C8 H8 126.7 . . ?
C8 C9 N5 108.2(5) . . ?
C8 C9 H9 125.9 . . ?
N5 C9 H9 125.9 . . ?

loop_
_geom_bond_atom_site_label_1
_geom_bond_atom_site_label_2
_geom_bond_distance
_geom_bond_site_symmetry_2
_geom_bond_publ_flag
Cu1 N3 1.984(4) . ?
Cu1 N1 1.997(4) . ?
Cu1 N5 1.997(4) . ?
Cu1 O1 2.004(3) . ?
Cu1 O5 2.550(6) . ?
S1 O2 1.450(3) . ?
S1 O4 1.461(3) . ?
S1 O3 1.471(4) . ?
S1 O1 1.479(3) . ?
N1 C1 1.324(6) . ?
N1 C3 1.396(6) . ?
N2 C1 1.327(6) . ?
N2 C2 1.361(7) . ?
N2 H2A 0.8600 . ?
N3 C4 1.323(6) . ?
N3 C6 1.365(6) . ?
N4 C4 1.317(6) . ?
N4 C5 1.343(7) . ?
N4 H4A 0.8600 . ?
N5 C7 1.289(6) . ?
N5 C9 1.375(6) . ?
N6 C7 1.331(6) . ?
N6 C8 1.345(7) . ?
N6 H6A 0.8600 . ?
O5 H5B 0.845(10) . ?
O5 H5A 0.8200 . ?
O5 H5B 0.845(10) . ?
C1 H1 0.9300 . ?
C2 C3 1.342(7) . ?
C2 H2 0.9300 . ?
C3 H3 0.9300 . ?
C4 H4 0.9300 . ?
C5 C6 1.327(7) . ?
C5 H5 0.9300 . ?
C6 H6 0.9300 . ?
C7 H7 0.9300 . ?
C8 C9 1.351(7) . ?
C8 H8 0.9300 . ?
C9 H9 0.9300 . ?

loop_
_geom_torsion_atom_site_label_1
_geom_torsion_atom_site_label_2
_geom_torsion_atom_site_label_3
_geom_torsion_atom_site_label_4
_geom_torsion
_geom_torsion_site_symmetry_1
_geom_torsion_site_symmetry_2
_geom_torsion_site_symmetry_3
_geom_torsion_site_symmetry_4
_geom_torsion_publ_flag
N3 Cu1 N1 C1 -84(3) . . . . ?
N5 Cu1 N1 C1 178.0(4) . . . . ?
O1 Cu1 N1 C1 -1.4(4) . . . . ?
O5 Cu1 N1 C1 -92.8(4) . . . . ?
N3 Cu1 N1 C3 97(3) . . . . ?
N5 Cu1 N1 C3 -1.1(4) . . . . ?
O1 Cu1 N1 C3 179.5(4) . . . . ?
O5 Cu1 N1 C3 88.1(4) . . . . ?
N1 Cu1 N3 C4 -152(3) . . . . ?
N5 Cu1 N3 C4 -53.5(5) . . . . ?
O1 Cu1 N3 C4 125.8(5) . . . . ?
O5 Cu1 N3 C4 -142.7(5) . . . . ?
N1 Cu1 N3 C6 28(3) . . . . ?
N5 Cu1 N3 C6 126.2(4) . . . . ?
O1 Cu1 N3 C6 -54.6(4) . . . . ?
O5 Cu1 N3 C6 36.9(4) . . . . ?
N3 Cu1 N5 C7 103.6(4) . . . . ?
N1 Cu1 N5 C7 -79.8(4) . . . . ?
O1 Cu1 N5 C7 81(5) . . . . ?
O5 Cu1 N5 C7 -165.4(4) . . . . ?
N3 Cu1 N5 C9 -84.9(4) . . . . ?
N1 Cu1 N5 C9 91.7(4) . . . . ?
O1 Cu1 N5 C9 -108(5) . . . . ?
O5 Cu1 N5 C9 6.1(4) . . . . ?
O2 S1 O1 Cu1 114.0(3) . . . . ?
O4 S1 O1 Cu1 -125.2(3) . . . . ?
O3 S1 O1 Cu1 -6.9(4) . . . . ?
N3 Cu1 O1 S1 93.9(3) . . . . ?
N1 Cu1 O1 S1 -82.7(3) . . . . ?
N5 Cu1 O1 S1 117(5) . . . . ?
O5 Cu1 O1 S1 3.0(3) . . . . ?
N3 Cu1 O5 H5B 59(8) . . . . ?
N1 Cu1 O5 H5B -121(8) . . . . ?
N5 Cu1 O5 H5B -30(8) . . . . ?
O1 Cu1 O5 H5B 148(8) . . . . ?
C3 N1 C1 N2 -0.1(6) . . . . ?
Cu1 N1 C1 N2 -179.3(3) . . . . ?
C2 N2 C1 N1 -0.4(6) . . . . ?
C1 N2 C2 C3 0.8(6) . . . . ?
N2 C2 C3 N1 -0.8(6) . . . . ?
C1 N1 C3 C2 0.6(6) . . . . ?
Cu1 N1 C3 C2 179.8(4) . . . . ?
C5 N4 C4 N3 -1.4(7) . . . . ?
C6 N3 C4 N4 1.0(6) . . . . ?
Cu1 N3 C4 N4 -179.3(3) . . . . ?
C4 N4 C5 C6 1.2(7) . . . . ?
N4 C5 C6 N3 -0.6(7) . . . . ?
C4 N3 C6 C5 -0.2(6) . . . . ?
Cu1 N3 C6 C5 -179.9(4) . . . . ?
C9 N5 C7 N6 -0.8(6) . . . . ?
Cu1 N5 C7 N6 172.3(3) . . . . ?
C8 N6 C7 N5 0.5(6) . . . . ?
C7 N6 C8 C9 0.1(6) . . . . ?
N6 C8 C9 N5 -0.5(6) . . . . ?
C7 N5 C9 C8 0.8(6) . . . . ?
Cu1 N5 C9 C8 -171.9(4) . . . . ?
